data_1522278
loop_
_publ_author_name
'Kripyakevich, P.I.'
'Pylaeva, E.N.'

_publ_section_title
;
 Crystal structure of some compounds in the Nb-Ni and Ta-Ni systems
;
_journal_name_full Kristallografiya
_journal_page_first 350
_journal_page_last 352
_journal_volume 12
_journal_year 1967
_chemical_formula_sum 'Ni2 Ta'
_space_group_IT_number 139
_symmetry_space_group_name_Hall '-I 4 2'
_symmetry_space_group_name_H-M 'I 4/m m m'
_cell_angle_alpha 90
_cell_angle_beta 90
_cell_angle_gamma 90
_cell_formula_units_Z 2
_cell_length_a 3.16
_cell_length_b 3.16
_cell_length_c 7.95
_cell_volume 79.386
_citation_journal_id_ASTM KRISAJ
_cod_data_source_file Kripyakevich_KRISAJ_1967_1518.cif
_cod_data_source_block Ni2Ta1
_cod_original_cell_volume 79.38552
_cod_original_formula_sum 'Ni2 Ta1'
_cod_database_code 1522278

loop_
_symmetry_equiv_pos_as_xyz
x,y,z
-y,x,z
-x,-y,z
y,-x,z
x,-y,-z
y,x,-z
-x,y,-z
-y,-x,-z
-x,-y,-z
y,-x,-z
x,y,-z
-y,x,-z
-x,y,z
-y,-x,z
x,-y,z
y,x,z
x+1/2,y+1/2,z+1/2
-y+1/2,x+1/2,z+1/2
-x+1/2,-y+1/2,z+1/2
y+1/2,-x+1/2,z+1/2
x+1/2,-y+1/2,-z+1/2
y+1/2,x+1/2,-z+1/2
-x+1/2,y+1/2,-z+1/2
-y+1/2,-x+1/2,-z+1/2
-x+1/2,-y+1/2,-z+1/2
y+1/2,-x+1/2,-z+1/2
x+1/2,y+1/2,-z+1/2
-y+1/2,x+1/2,-z+1/2
-x+1/2,y+1/2,z+1/2
-y+1/2,-x+1/2,z+1/2
x+1/2,-y+1/2,z+1/2
y+1/2,x+1/2,z+1/2

loop_
_atom_site_label
_atom_site_type_symbol
_atom_site_fract_x
_atom_site_fract_y
_atom_site_fract_z
_atom_site_occupancy
_atom_site_U_iso_or_equiv
Ni1 Ni 0 0 0.333 1 0.0
Ta1 Ta 0 0 0 1 0.0
